data_2102410
loop_
_publ_author_name
'Marsh, Richard E.'

_publ_section_title
;
 Space group <i>Cc</i>: an update
;
_journal_issue 2
_journal_name_full 'Acta Crystallographica Section B'
_journal_page_first 252
_journal_page_last 253
_journal_paper_doi 10.1107/S0108768104003878
_journal_volume 60
_journal_year 2004
_chemical_formula_moiety 'C20 H10 O2'
_chemical_formula_sum 'C20 H10 O2'
_space_group_crystal_system monoclinic
_space_group_IT_number 15
_space_group_name_Hall '-C 2yc'
_space_group_name_H-M_alt 'C 1 2/c 1'
_audit_creation_method CRYM
_cell_angle_alpha 90
_cell_angle_beta 91.33
_cell_angle_gamma 90
_cell_formula_units_Z 4
_cell_length_a 15.9280
_cell_length_b 4.9830
_cell_length_c 16.1700
_cell_volume 1283.055
_cod_data_source_file bk0142.cif
_cod_data_source_block QUPMUJ
_cod_depositor_comments
;
 Updating space group information and adding the symmetry operation list.

 Antanas Vaitkus,
 2018-06-14

 Adding the _cell_formula_units_Z data item.

 Antanas Vaitkus,
 2017-08-05

  Added moiety chemical formula from Marsh (2004) paper.
  The summary chemical formula is calculated from moiety formula using
  AdHocParser
  (svn://www.crystallography.net/cod-tools/trunk/Formulae/AdHocParser.yp,
  revision 1441.)

  Andrius Merkys
  2013-11-11
;
_cod_original_sg_symbol_H-M C2/c
_cod_database_code 2102410

loop_
_space_group_symop_id
_space_group_symop_operation_xyz
1 x,y,z
2 -x,y,-z+1/2
3 -x,-y,-z
4 x,-y,z+1/2
5 x+1/2,y+1/2,z
6 -x+1/2,y+1/2,-z+1/2
7 -x+1/2,-y+1/2,-z
8 x+1/2,-y+1/2,z+1/2

loop_
_atom_site_label
_atom_site_type_symbol
_atom_site_fract_x
_atom_site_fract_y
_atom_site_fract_z
O1 O 0.09285 0.22790 -0.02245
C1 C 0.14635 0.38175 0.02740
C2 C 0.11125 0.57635 0.07895
C3 C 0.16275 0.73085 0.12830
C4 C 0.25150 0.70070 0.12955
C5 C 0.30790 0.85345 0.17945
C6 C 0.39205 0.80650 0.17620
C7 C 0.42600 0.60950 0.12405
C8 C 0.37270 0.46210 0.07470
C9 C 0.28510 0.50295 0.07710
C10 C 0.23145 0.34710 0.02630
H1 H 0.05200 0.60090 0.07945
H2 H 0.13840 0.86285 0.16285
H3 H 0.28710 0.98865 0.21505
H4 H 0.42910 0.90940 0.21035
H5 H 0.48490 0.57995 0.12345
